data_1552378
loop_
_publ_author_name
'Yin, Xiaodong'
'Low, Jonathan Z.'
'Fallon, Kealan'
'Paley, Daniel W.'
'Campos, Luis'

_publ_section_title
;
 The Butterfly Effect in Bisfluorenylidene-based Dihydroacenes:
 Aggregation Induced Emission and Spin Switching
;
_journal_name_full 'Chemical Science'
_journal_paper_doi 10.1039/C9SC04096J
_journal_year 2019
_chemical_formula_moiety 'C44 H26'
_chemical_formula_sum 'C44 H26'
_chemical_formula_weight 554.65
_space_group_crystal_system monoclinic
_space_group_IT_number 14
_space_group_name_Hall '-P 2yn'
_space_group_name_H-M_alt 'P 1 21/n 1'
_symmetry_space_group_name_Hall '-P 2yn'
_symmetry_space_group_name_H-M 'P 1 21/n 1'
_atom_sites_solution_hydrogens geom
_atom_sites_solution_primary dual
_audit_creation_date 2016-11-28
_audit_creation_method
;
Olex2 1.2
(compiled 2016.11.24 svn.r3368 for OlexSys, GUI svn.r5267)
;
_audit_update_record
;
2019-08-15 deposited with the CCDC.    2019-10-07 downloaded from the CCDC.
;
_cell_angle_alpha 90
_cell_angle_beta 97.492(4)
_cell_angle_gamma 90
_cell_formula_units_Z 4
_cell_length_a 11.6946(5)
_cell_length_b 15.9924(6)
_cell_length_c 15.5144(6)
_cell_measurement_reflns_used 3750
_cell_measurement_temperature 100.01(10)
_cell_measurement_theta_max 72.7110
_cell_measurement_theta_min 4.4300
_cell_volume 2876.8(2)
_computing_cell_refinement 'CrysAlisPro 1.171.38.43 (Rigaku OD, 2015)'
_computing_data_collection 'CrysAlisPro 1.171.38.43 (Rigaku OD, 2015)'
_computing_data_reduction 'CrysAlisPro 1.171.38.43 (Rigaku OD, 2015)'
_computing_molecular_graphics 'Olex2 (Dolomanov et al., 2009)'
_computing_publication_material 'Olex2 (Dolomanov et al., 2009)'
_computing_structure_refinement 'ShelXL (Sheldrick, 2015)'
_computing_structure_solution 'ShelXT (Sheldrick, 2015)'
_diffrn_ambient_environment N~2~
_diffrn_ambient_temperature 100.01(10)
_diffrn_detector 'CCD plate'
_diffrn_detector_area_resol_mean 8.0549
_diffrn_detector_type EosS2
_diffrn_measured_fraction_theta_full 0.9419
_diffrn_measured_fraction_theta_max 0.9567
_diffrn_measurement_details
;
List of Runs (angles in degrees, time in seconds):

  # Type    Start    End  Width  t~exp~   \w     \q     \k     \f   Frames
#--------------------------------------------------------------------------
  1  \w    -55.00  30.00   1.00    1.00    --  -36.45  37.00-150.00   85
  2  \w   -102.00 -12.00   1.00    1.00    --  -36.45 -77.00-120.00   90
  3  \w     41.00 132.00   1.00    5.00    --  111.00 -30.00  60.00   91
  4  \w     55.00 107.00   1.00    5.00    --  111.00 -94.00 -90.00   52
  5  \w     45.00  99.00   1.00    5.00    --  111.00 -94.00   0.00   54
  6  \w     48.00 133.00   1.00    5.00    --  111.00 -77.00  60.00   85
  7  \w     92.00 178.00   1.00    5.00    --  111.00  30.00-120.00   86
  8  \w   -109.00 -82.00   1.00    1.00    --  -36.45 178.00  90.00   27
  9  \w   -108.00 -35.00   1.00    1.00    --  -36.45 178.00   0.00   73
;
_diffrn_measurement_device 'four-circle diffractometer'
_diffrn_measurement_device_type 'SuperNova, Dual, Cu at zero, EosS2'
_diffrn_measurement_method '\w scans'
_diffrn_orient_matrix_type 'CrysAlisPro convention (1999,Acta A55,543-557)'
_diffrn_orient_matrix_UB_11 0.1139096000
_diffrn_orient_matrix_UB_12 0.0022820000
_diffrn_orient_matrix_UB_13 0.0623241000
_diffrn_orient_matrix_UB_21 0.0668182000
_diffrn_orient_matrix_UB_22 -0.0245514000
_diffrn_orient_matrix_UB_23 -0.0755036000
_diffrn_orient_matrix_UB_31 0.0147944000
_diffrn_orient_matrix_UB_32 0.0930578000
_diffrn_orient_matrix_UB_33 -0.0213530000
_diffrn_radiation_monochromator mirror
_diffrn_radiation_probe x-ray
_diffrn_radiation_type 'Cu K\a'
_diffrn_radiation_wavelength 1.54184
_diffrn_reflns_av_R_equivalents 0.0286
_diffrn_reflns_av_unetI/netI 0.0491
_diffrn_reflns_Laue_measured_fraction_full 0.989
_diffrn_reflns_Laue_measured_fraction_max 0.960
_diffrn_reflns_limit_h_max 14
_diffrn_reflns_limit_h_min -12
_diffrn_reflns_limit_k_max 19
_diffrn_reflns_limit_k_min -12
_diffrn_reflns_limit_l_max 11
_diffrn_reflns_limit_l_min -19
_diffrn_reflns_number 8674
_diffrn_reflns_point_group_measured_fraction_full 0.989
_diffrn_reflns_point_group_measured_fraction_max 0.960
_diffrn_reflns_theta_full 68.250
_diffrn_reflns_theta_max 72.930
_diffrn_reflns_theta_min 3.987
_diffrn_source 'micro-focus sealed X-ray tube'
_diffrn_source_type 'SuperNova (Cu) X-ray Source'
_exptl_absorpt_coefficient_mu 0.552
_exptl_absorpt_correction_T_max 0.968
_exptl_absorpt_correction_T_min 0.946
_exptl_absorpt_correction_type analytical
_exptl_absorpt_process_details
;
CrysAlisPro 1.171.38.43 (Rigaku Oxford Diffraction, 2015)
Analytical numeric absorption correction using a multifaceted crystal
            model based on expressions derived by R.C. Clark & J.S. Reid.
(Clark, R. C. & Reid, J. S. (1995). Acta Cryst. A51, 887-897)
Empirical absorption correction using spherical harmonics,
 implemented in SCALE3 ABSPACK scaling algorithm.
;
_exptl_crystal_colour colourless
_exptl_crystal_colour_primary colourless
_exptl_crystal_density_diffrn 1.281
_exptl_crystal_description irregular
_exptl_crystal_F_000 1160
_exptl_crystal_size_max 0.145
_exptl_crystal_size_mid 0.122
_exptl_crystal_size_min 0.082
_refine_diff_density_max 0.256
_refine_diff_density_min -0.217
_refine_diff_density_rms 0.043
_refine_ls_extinction_method none
_refine_ls_goodness_of_fit_ref 1.029
_refine_ls_hydrogen_treatment constr
_refine_ls_matrix_type full
_refine_ls_number_parameters 397
_refine_ls_number_reflns 5523
_refine_ls_number_restraints 0
_refine_ls_restrained_S_all 1.029
_refine_ls_R_factor_all 0.0539
_refine_ls_R_factor_gt 0.0439
_refine_ls_shift/su_max 0.000
_refine_ls_shift/su_mean 0.000
_refine_ls_structure_factor_coef Fsqd
_refine_ls_weighting_details 'w=1/[\s^2^(Fo^2^)+(0.0462P)^2^+0.7346P] where P=(Fo^2^+2Fc^2^)/3'
_refine_ls_weighting_scheme calc
_refine_ls_wR_factor_gt 0.1053
_refine_ls_wR_factor_ref 0.1124
_reflns_Friedel_coverage 0.000
_reflns_number_gt 4621
_reflns_number_total 5523
_reflns_threshold_expression 'I > 2\s(I)'
_cod_data_source_file c9sc04096j2.cif
_cod_data_source_block TQ
_cod_database_code 1552378
_chemical_oxdiff_formula 'C44 H26'
_shelx_space_group_comment
;
The symmetry employed for this shelxl refinement is uniquely defined
by the following loop, which should always be used as a source of
symmetry information in preference to the above space-group names.
They are only intended as comments.
;
_reflns_odcompleteness_completeness 94.19
_reflns_odcompleteness_iscentric 1
_reflns_odcompleteness_theta 73.83
_olex2_refinement_description
;
1. Fixed Uiso
 At 1.2 times of:
  All C(H) groups
2.a Aromatic/amide H refined with riding coordinates:
 C3(H3), C4(H4), C5(H5), C6(H6), C10(H10), C12(H12), C13(H13), C14(H14),
 C15(H15), C17(H17), C25(H25), C26(H26), C27(H27), C28(H28), C31(H31), C32(H32),
  C33(H33), C34(H34), C38(H38), C39(H39), C40(H40), C41(H41), C44(H44),
 C45(H45), C46(H46), C47(H47)
;
_shelx_shelxl_version_number 2014/7
_olex2_submission_special_instructions 'No special instructions were received'
_oxdiff_exptl_absorpt_empirical_details
;
Empirical correction (ABSPACK) includes:
- Absorption correction using spherical harmonics
- Frame scaling
;
_oxdiff_exptl_absorpt_empirical_full_max 1.324
_oxdiff_exptl_absorpt_empirical_full_min 0.810

loop_
_space_group_symop_operation_xyz
'x, y, z'
'-x+1/2, y+1/2, -z+1/2'
'-x, -y, -z'
'x-1/2, -y-1/2, z-1/2'

loop_
_atom_site_label
_atom_site_type_symbol
_atom_site_fract_x
_atom_site_fract_y
_atom_site_fract_z
_atom_site_U_iso_or_equiv
_atom_site_adp_type
_atom_site_occupancy
_atom_site_site_symmetry_order
_atom_site_calc_flag
_atom_site_refinement_flags_posn
C1 C 0.64681(12) 0.28230(9) 0.46311(9) 0.0182(3) Uani 1 1 d .
C2 C 0.55870(12) 0.21857(9) 0.42864(9) 0.0187(3) Uani 1 1 d .
C3 C 0.50205(13) 0.16569(9) 0.48050(10) 0.0206(3) Uani 1 1 d .
H3 H 0.5093 0.1746 0.5415 0.025 Uiso 1 1 calc R
C4 C 0.43493(13) 0.09986(10) 0.44341(10) 0.0230(3) Uani 1 1 d .
H4 H 0.3960 0.0642 0.4790 0.028 Uiso 1 1 calc R
C5 C 0.42474(13) 0.08619(9) 0.35396(10) 0.0227(3) Uani 1 1 d .
H5 H 0.3795 0.0409 0.3289 0.027 Uiso 1 1 calc R
C6 C 0.48055(13) 0.13854(9) 0.30141(10) 0.0212(3) Uani 1 1 d .
H6 H 0.4739 0.1288 0.2406 0.025 Uiso 1 1 calc R
C7 C 0.54624(13) 0.20533(9) 0.33811(9) 0.0188(3) Uani 1 1 d .
C8 C 0.61826(13) 0.26077(9) 0.29000(9) 0.0185(3) Uani 1 1 d .
C9 C 0.73976(13) 0.25334(9) 0.33216(9) 0.0180(3) Uani 1 1 d .
C10 C 0.83033(14) 0.22854(9) 0.29059(9) 0.0207(3) Uani 1 1 d .
H10 H 0.8186 0.2194 0.2296 0.025 Uiso 1 1 calc R
C11 C 0.94135(13) 0.21633(9) 0.33751(10) 0.0208(3) Uani 1 1 d .
C12 C 1.03671(15) 0.19084(10) 0.29590(11) 0.0260(3) Uani 1 1 d .
H12 H 1.0273 0.1829 0.2347 0.031 Uiso 1 1 calc R
C13 C 1.14209(15) 0.17760(11) 0.34350(12) 0.0309(4) Uani 1 1 d .
H13 H 1.2052 0.1602 0.3151 0.037 Uiso 1 1 calc R
C14 C 1.15798(14) 0.18953(11) 0.43449(12) 0.0302(4) Uani 1 1 d .
H14 H 1.2318 0.1806 0.4667 0.036 Uiso 1 1 calc R
C15 C 1.06724(14) 0.21396(10) 0.47648(11) 0.0254(3) Uani 1 1 d .
H15 H 1.0786 0.2218 0.5377 0.030 Uiso 1 1 calc R
C16 C 0.95675(13) 0.22759(9) 0.42933(10) 0.0204(3) Uani 1 1 d .
C17 C 0.86060(13) 0.24986(9) 0.47140(9) 0.0198(3) Uani 1 1 d .
H17 H 0.8697 0.2549 0.5329 0.024 Uiso 1 1 calc R
C18 C 0.75482(13) 0.26420(9) 0.42479(9) 0.0181(3) Uani 1 1 d .
C23 C 0.62970(13) 0.34808(9) 0.51507(9) 0.0198(3) Uani 1 1 d .
C24 C 0.51899(14) 0.37223(9) 0.54685(9) 0.0214(3) Uani 1 1 d .
C25 C 0.40650(14) 0.34338(10) 0.52671(10) 0.0237(3) Uani 1 1 d .
H25 H 0.3898 0.2987 0.4867 0.028 Uiso 1 1 calc R
C26 C 0.31821(15) 0.38065(11) 0.56573(11) 0.0278(3) Uani 1 1 d .
H26 H 0.2416 0.3603 0.5529 0.033 Uiso 1 1 calc R
C27 C 0.34110(16) 0.44721(11) 0.62329(11) 0.0304(4) Uani 1 1 d .
H27 H 0.2804 0.4713 0.6501 0.037 Uiso 1 1 calc R
C28 C 0.45153(16) 0.47818(11) 0.64137(10) 0.0282(3) Uani 1 1 d .
H28 H 0.4671 0.5245 0.6794 0.034 Uiso 1 1 calc R
C29 C 0.54002(15) 0.44093(10) 0.60335(10) 0.0236(3) Uani 1 1 d .
C30 C 0.66113(15) 0.46479(10) 0.60796(9) 0.0242(3) Uani 1 1 d .
C31 C 0.71959(16) 0.53025(11) 0.65341(10) 0.0302(4) Uani 1 1 d .
H31 H 0.6819 0.5643 0.6912 0.036 Uiso 1 1 calc R
C32 C 0.83392(17) 0.54517(11) 0.64270(11) 0.0331(4) Uani 1 1 d .
H32 H 0.8753 0.5892 0.6738 0.040 Uiso 1 1 calc R
C33 C 0.88783(16) 0.49546(11) 0.58624(11) 0.0303(4) Uani 1 1 d .
H33 H 0.9655 0.5067 0.5783 0.036 Uiso 1 1 calc R
C34 C 0.82947(14) 0.42926(10) 0.54103(10) 0.0253(3) Uani 1 1 d .
H34 H 0.8672 0.3960 0.5025 0.030 Uiso 1 1 calc R
C35 C 0.71541(14) 0.41222(10) 0.55282(9) 0.0217(3) Uani 1 1 d .
C36 C 0.57844(13) 0.31751(9) 0.22889(9) 0.0185(3) Uani 1 1 d .
C37 C 0.45519(13) 0.33494(9) 0.19506(9) 0.0196(3) Uani 1 1 d .
C38 C 0.35209(13) 0.29455(9) 0.20582(9) 0.0208(3) Uani 1 1 d .
H38 H 0.3531 0.2452 0.2400 0.025 Uiso 1 1 calc R
C39 C 0.24771(14) 0.32716(10) 0.16608(10) 0.0228(3) Uani 1 1 d .
H39 H 0.1777 0.2993 0.1728 0.027 Uiso 1 1 calc R
C40 C 0.24492(14) 0.40012(10) 0.11664(10) 0.0239(3) Uani 1 1 d .
H40 H 0.1732 0.4211 0.0894 0.029 Uiso 1 1 calc R
C41 C 0.34623(14) 0.44218(9) 0.10703(10) 0.0232(3) Uani 1 1 d .
H41 H 0.3443 0.4928 0.0749 0.028 Uiso 1 1 calc R
C42 C 0.45069(14) 0.40895(9) 0.14522(9) 0.0204(3) Uani 1 1 d .
C43 C 0.56763(14) 0.43986(9) 0.14365(9) 0.0206(3) Uani 1 1 d .
C44 C 0.60472(15) 0.51149(10) 0.10485(10) 0.0254(3) Uani 1 1 d .
H44 H 0.5510 0.5479 0.0726 0.030 Uiso 1 1 calc R
C45 C 0.72192(16) 0.52873(10) 0.11428(10) 0.0277(3) Uani 1 1 d .
H45 H 0.7489 0.5774 0.0882 0.033 Uiso 1 1 calc R
C46 C 0.80009(15) 0.47545(11) 0.16156(11) 0.0285(3) Uani 1 1 d .
H46 H 0.8801 0.4881 0.1674 0.034 Uiso 1 1 calc R
C47 C 0.76292(14) 0.40358(10) 0.20068(10) 0.0247(3) Uani 1 1 d .
H47 H 0.8172 0.3675 0.2329 0.030 Uiso 1 1 calc R
C48 C 0.64579(14) 0.38526(9) 0.19202(9) 0.0204(3) Uani 1 1 d .

loop_
_atom_site_aniso_label
_atom_site_aniso_U_11
_atom_site_aniso_U_22
_atom_site_aniso_U_33
_atom_site_aniso_U_23
_atom_site_aniso_U_13
_atom_site_aniso_U_12
C1 0.0191(7) 0.0198(7) 0.0155(6) 0.0038(5) 0.0017(5) 0.0014(5)
C2 0.0161(7) 0.0191(7) 0.0208(7) 0.0000(5) 0.0015(5) 0.0025(5)
C3 0.0189(7) 0.0224(7) 0.0208(7) 0.0027(6) 0.0033(5) 0.0035(6)
C4 0.0187(7) 0.0205(7) 0.0302(8) 0.0058(6) 0.0044(6) 0.0011(5)
C5 0.0189(7) 0.0180(7) 0.0306(8) 0.0006(6) 0.0011(6) -0.0002(5)
C6 0.0200(7) 0.0202(7) 0.0224(7) -0.0011(6) -0.0005(5) 0.0024(5)
C7 0.0174(7) 0.0184(7) 0.0204(7) 0.0024(5) 0.0014(5) 0.0032(5)
C8 0.0201(7) 0.0181(7) 0.0177(6) -0.0032(5) 0.0031(5) -0.0003(5)
C9 0.0198(7) 0.0158(6) 0.0183(7) 0.0014(5) 0.0020(5) -0.0007(5)
C10 0.0254(8) 0.0183(7) 0.0186(7) -0.0008(5) 0.0044(6) -0.0016(6)
C11 0.0214(7) 0.0170(6) 0.0251(7) 0.0006(6) 0.0070(6) 0.0000(5)
C12 0.0266(8) 0.0239(7) 0.0291(8) 0.0003(6) 0.0090(6) 0.0000(6)
C13 0.0216(8) 0.0288(8) 0.0446(10) 0.0031(7) 0.0130(7) 0.0033(6)
C14 0.0175(8) 0.0295(8) 0.0427(9) 0.0043(7) 0.0009(7) 0.0019(6)
C15 0.0230(8) 0.0227(7) 0.0298(8) 0.0034(6) 0.0012(6) -0.0014(6)
C16 0.0194(7) 0.0165(6) 0.0250(7) 0.0023(5) 0.0022(6) -0.0010(5)
C17 0.0215(7) 0.0184(7) 0.0191(7) -0.0002(5) 0.0015(5) -0.0017(5)
C18 0.0206(7) 0.0155(6) 0.0180(7) 0.0003(5) 0.0020(5) -0.0014(5)
C23 0.0218(7) 0.0215(7) 0.0160(6) 0.0019(5) 0.0021(5) 0.0012(6)
C24 0.0278(8) 0.0209(7) 0.0162(6) 0.0033(5) 0.0050(6) 0.0044(6)
C25 0.0251(8) 0.0239(7) 0.0227(7) 0.0007(6) 0.0053(6) 0.0025(6)
C26 0.0256(8) 0.0304(8) 0.0286(8) 0.0045(6) 0.0074(6) 0.0039(6)
C27 0.0357(9) 0.0305(8) 0.0274(8) 0.0016(7) 0.0128(7) 0.0112(7)
C28 0.0373(9) 0.0283(8) 0.0201(7) -0.0019(6) 0.0076(6) 0.0069(7)
C29 0.0315(8) 0.0246(7) 0.0148(6) 0.0020(6) 0.0031(6) 0.0028(6)
C30 0.0327(9) 0.0240(7) 0.0153(6) -0.0006(6) 0.0013(6) 0.0018(6)
C31 0.0396(10) 0.0282(8) 0.0222(7) -0.0075(6) 0.0021(7) 0.0010(7)
C32 0.0419(10) 0.0273(8) 0.0283(8) -0.0080(7) -0.0028(7) -0.0047(7)
C33 0.0294(9) 0.0295(8) 0.0308(8) -0.0036(7) -0.0006(7) -0.0044(7)
C34 0.0278(8) 0.0238(7) 0.0239(7) -0.0036(6) 0.0024(6) -0.0010(6)
C35 0.0276(8) 0.0206(7) 0.0165(6) 0.0005(5) 0.0010(6) 0.0012(6)
C36 0.0203(7) 0.0192(7) 0.0160(6) -0.0035(5) 0.0020(5) -0.0023(5)
C37 0.0249(8) 0.0190(7) 0.0142(6) -0.0030(5) 0.0000(5) 0.0016(6)
C38 0.0229(7) 0.0202(7) 0.0191(7) 0.0002(5) 0.0013(5) 0.0011(6)
C39 0.0220(7) 0.0247(7) 0.0211(7) -0.0041(6) 0.0004(6) 0.0004(6)
C40 0.0262(8) 0.0232(7) 0.0207(7) -0.0043(6) -0.0027(6) 0.0056(6)
C41 0.0305(8) 0.0191(7) 0.0190(7) -0.0012(5) -0.0003(6) 0.0036(6)
C42 0.0274(8) 0.0181(7) 0.0149(6) -0.0022(5) -0.0001(5) -0.0001(6)
C43 0.0276(8) 0.0190(7) 0.0148(6) -0.0022(5) 0.0014(5) 0.0002(6)
C44 0.0347(9) 0.0202(7) 0.0207(7) 0.0011(6) 0.0016(6) -0.0007(6)
C45 0.0388(10) 0.0199(7) 0.0245(8) 0.0017(6) 0.0042(7) -0.0071(6)
C46 0.0285(9) 0.0274(8) 0.0300(8) -0.0006(7) 0.0053(7) -0.0080(7)
C47 0.0243(8) 0.0243(8) 0.0252(7) 0.0025(6) 0.0021(6) -0.0030(6)
C48 0.0275(8) 0.0189(7) 0.0148(6) -0.0010(5) 0.0029(5) -0.0013(6)

loop_
_atom_type_symbol
_atom_type_description
_atom_type_scat_dispersion_real
_atom_type_scat_dispersion_imag
_atom_type_scat_source
C C 0.0181 0.0091 'International Tables Vol C Tables 4.2.6.8 and 6.1.1.4'
H H 0.0000 0.0000 'International Tables Vol C Tables 4.2.6.8 and 6.1.1.4'

loop_
_exptl_crystal_face_index_h
_exptl_crystal_face_index_k
_exptl_crystal_face_index_l
_exptl_crystal_face_perp_dist
0 10 -2 0.0424
-7 5 0 0.0553
-6 -6 2 0.0805
1 -10 2 0.0585
7 -2 0 0.0608
-2 5 9 0.0216
-1 -10 0 0.0451
2 -2 -10 0.0514
5 5 5 0.0382
-5 0 -7 0.0609
4 -7 -5 0.0527

loop_
_geom_angle_atom_site_label_1
_geom_angle_atom_site_label_2
_geom_angle_atom_site_label_3
_geom_angle
C18 C1 C2 107.72(12)
C23 C1 C2 126.32(13)
C23 C1 C18 125.82(14)
C3 C2 C1 124.32(13)
C3 C2 C7 119.29(14)
C7 C2 C1 115.80(13)
C2 C3 H3 119.8
C4 C3 C2 120.36(14)
C4 C3 H3 119.8
C3 C4 H4 120.0
C3 C4 C5 120.02(14)
C5 C4 H4 120.0
C4 C5 H5 119.9
C6 C5 C4 120.25(14)
C6 C5 H5 119.9
C5 C6 H6 120.1
C5 C6 C7 119.89(14)
C7 C6 H6 120.1
C2 C7 C8 114.73(13)
C6 C7 C2 120.16(14)
C6 C7 C8 124.72(13)
C7 C8 C9 107.58(12)
C36 C8 C7 125.89(14)
C36 C8 C9 125.72(13)
C10 C9 C8 124.66(13)
C10 C9 C18 120.35(14)
C18 C9 C8 114.55(13)
C9 C10 H10 119.6
C9 C10 C11 120.77(14)
C11 C10 H10 119.6
C10 C11 C12 121.85(14)
C10 C11 C16 118.98(14)
C12 C11 C16 119.15(15)
C11 C12 H12 119.8
C13 C12 C11 120.32(16)
C13 C12 H12 119.8
C12 C13 H13 119.7
C12 C13 C14 120.70(15)
C14 C13 H13 119.7
C13 C14 H14 119.9
C15 C14 C13 120.25(15)
C15 C14 H14 119.9
C14 C15 H15 119.7
C14 C15 C16 120.57(15)
C16 C15 H15 119.7
C15 C16 C11 119.02(14)
C15 C16 C17 121.74(14)
C17 C16 C11 119.22(14)
C16 C17 H17 119.5
C18 C17 C16 121.04(14)
C18 C17 H17 119.5
C9 C18 C1 114.99(13)
C17 C18 C1 125.14(13)
C17 C18 C9 119.56(13)
C1 C23 C24 126.71(14)
C1 C23 C35 128.33(14)
C24 C23 C35 104.96(13)
C25 C24 C23 132.43(14)
C25 C24 C29 118.85(15)
C29 C24 C23 108.58(14)
C24 C25 H25 120.3
C24 C25 C26 119.48(15)
C26 C25 H25 120.3
C25 C26 H26 119.6
C27 C26 C25 120.86(16)
C27 C26 H26 119.6
C26 C27 H27 119.9
C28 C27 C26 120.13(15)
C28 C27 H27 119.9
C27 C28 H28 120.3
C27 C28 C29 119.31(16)
C29 C28 H28 120.3
C24 C29 C30 108.93(14)
C28 C29 C24 121.30(16)
C28 C29 C30 129.67(16)
C31 C30 C29 129.15(16)
C31 C30 C35 121.77(16)
C35 C30 C29 109.00(14)
C30 C31 H31 120.5
C32 C31 C30 119.06(16)
C32 C31 H31 120.5
C31 C32 H32 120.0
C31 C32 C33 119.91(16)
C33 C32 H32 120.0
C32 C33 H33 119.5
C32 C33 C34 121.09(17)
C34 C33 H33 119.5
C33 C34 H34 120.2
C35 C34 C33 119.62(15)
C35 C34 H34 120.2
C30 C35 C23 108.32(14)
C34 C35 C23 133.14(14)
C34 C35 C30 118.49(15)
C8 C36 C37 126.90(14)
C8 C36 C48 127.18(14)
C37 C36 C48 105.21(12)
C38 C37 C36 132.82(14)
C38 C37 C42 118.83(14)
C42 C37 C36 108.32(13)
C37 C38 H38 120.2
C39 C38 C37 119.57(14)
C39 C38 H38 120.2
C38 C39 H39 119.6
C40 C39 C38 120.82(15)
C40 C39 H39 119.6
C39 C40 H40 119.8
C41 C40 C39 120.39(15)
C41 C40 H40 119.8
C40 C41 H41 120.5
C40 C41 C42 118.92(14)
C42 C41 H41 120.5
C37 C42 C43 109.00(13)
C41 C42 C37 121.44(15)
C41 C42 C43 129.56(14)
C44 C43 C42 129.31(15)
C44 C43 C48 121.64(15)
C48 C43 C42 109.04(13)
C43 C44 H44 120.7
C45 C44 C43 118.57(15)
C45 C44 H44 120.7
C44 C45 H45 119.8
C44 C45 C46 120.50(15)
C46 C45 H45 119.8
C45 C46 H46 119.5
C45 C46 C47 120.98(16)
C47 C46 H46 119.5
C46 C47 H47 120.3
C48 C47 C46 119.38(15)
C48 C47 H47 120.3
C43 C48 C36 108.38(14)
C47 C48 C36 132.60(14)
C47 C48 C43 118.94(14)

loop_
_geom_bond_atom_site_label_1
_geom_bond_atom_site_label_2
_geom_bond_distance
C1 C2 1.498(2)
C1 C18 1.493(2)
C1 C23 1.356(2)
C2 C3 1.393(2)
C2 C7 1.409(2)
C3 H3 0.9500
C3 C4 1.392(2)
C4 H4 0.9500
C4 C5 1.394(2)
C5 H5 0.9500
C5 C6 1.389(2)
C6 H6 0.9500
C6 C7 1.393(2)
C7 C8 1.489(2)
C8 C9 1.490(2)
C8 C36 1.350(2)
C9 C10 1.369(2)
C9 C18 1.4355(19)
C10 H10 0.9500
C10 C11 1.417(2)
C11 C12 1.419(2)
C11 C16 1.424(2)
C12 H12 0.9500
C12 C13 1.368(3)
C13 H13 0.9500
C13 C14 1.413(3)
C14 H14 0.9500
C14 C15 1.372(2)
C15 H15 0.9500
C15 C16 1.416(2)
C16 C17 1.417(2)
C17 H17 0.9500
C17 C18 1.368(2)
C23 C24 1.495(2)
C23 C35 1.499(2)
C24 C25 1.391(2)
C24 C29 1.407(2)
C25 H25 0.9500
C25 C26 1.397(2)
C26 H26 0.9500
C26 C27 1.393(3)
C27 H27 0.9500
C27 C28 1.377(3)
C28 H28 0.9500
C28 C29 1.390(2)
C29 C30 1.460(2)
C30 C31 1.391(2)
C30 C35 1.408(2)
C31 H31 0.9500
C31 C32 1.389(3)
C32 H32 0.9500
C32 C33 1.393(3)
C33 H33 0.9500
C33 C34 1.398(2)
C34 H34 0.9500
C34 C35 1.397(2)
C36 C37 1.494(2)
C36 C48 1.496(2)
C37 C38 1.397(2)
C37 C42 1.411(2)
C38 H38 0.9500
C38 C39 1.395(2)
C39 H39 0.9500
C39 C40 1.394(2)
C40 H40 0.9500
C40 C41 1.387(2)
C41 H41 0.9500
C41 C42 1.392(2)
C42 C43 1.457(2)
C43 C44 1.390(2)
C43 C48 1.408(2)
C44 H44 0.9500
C44 C45 1.387(3)
C45 H45 0.9500
C45 C46 1.387(2)
C46 H46 0.9500
C46 C47 1.395(2)
C47 H47 0.9500
C47 C48 1.390(2)

loop_
_geom_torsion_atom_site_label_1
_geom_torsion_atom_site_label_2
_geom_torsion_atom_site_label_3
_geom_torsion_atom_site_label_4
_geom_torsion
C1 C2 C3 C4 -170.07(14)
C1 C2 C7 C6 169.76(13)
C1 C2 C7 C8 -3.46(18)
C1 C23 C24 C25 -8.1(3)
C1 C23 C24 C29 176.36(14)
C1 C23 C35 C30 -175.57(15)
C1 C23 C35 C34 7.1(3)
C2 C1 C18 C9 49.80(16)
C2 C1 C18 C17 -123.68(15)
C2 C1 C23 C24 -1.8(2)
C2 C1 C23 C35 178.47(14)
C2 C3 C4 C5 0.4(2)
C2 C7 C8 C9 53.02(16)
C2 C7 C8 C36 -117.07(16)
C3 C2 C7 C6 -1.8(2)
C3 C2 C7 C8 -175.04(13)
C3 C4 C5 C6 -0.6(2)
C4 C5 C6 C7 -0.5(2)
C5 C6 C7 C2 1.7(2)
C5 C6 C7 C8 174.19(14)
C6 C7 C8 C9 -119.84(15)
C6 C7 C8 C36 70.1(2)
C7 C2 C3 C4 0.8(2)
C7 C8 C9 C10 121.95(15)
C7 C8 C9 C18 -50.49(16)
C7 C8 C36 C37 -1.8(2)
C7 C8 C36 C48 167.04(14)
C8 C9 C10 C11 -174.53(13)
C8 C9 C18 C1 -0.85(18)
C8 C9 C18 C17 173.02(13)
C8 C36 C37 C38 -9.4(3)
C8 C36 C37 C42 168.67(14)
C8 C36 C48 C43 -168.45(14)
C8 C36 C48 C47 8.1(3)
C9 C8 C36 C37 -170.18(13)
C9 C8 C36 C48 -1.3(2)
C9 C10 C11 C12 -179.84(14)
C9 C10 C11 C16 2.1(2)
C10 C9 C18 C1 -173.64(13)
C10 C9 C18 C17 0.2(2)
C10 C11 C12 C13 -178.35(15)
C10 C11 C16 C15 178.89(14)
C10 C11 C16 C17 0.6(2)
C11 C12 C13 C14 -0.4(3)
C11 C16 C17 C18 -2.9(2)
C12 C11 C16 C15 0.7(2)
C12 C11 C16 C17 -177.55(14)
C12 C13 C14 C15 0.6(3)
C13 C14 C15 C16 -0.1(2)
C14 C15 C16 C11 -0.6(2)
C14 C15 C16 C17 177.66(15)
C15 C16 C17 C18 178.88(14)
C16 C11 C12 C13 -0.2(2)
C16 C17 C18 C1 175.68(13)
C16 C17 C18 C9 2.5(2)
C18 C1 C2 C3 123.27(15)
C18 C1 C2 C7 -47.84(16)
C18 C1 C23 C24 173.39(14)
C18 C1 C23 C35 -6.3(2)
C18 C9 C10 C11 -2.5(2)
C23 C1 C2 C3 -60.8(2)
C23 C1 C2 C7 128.07(15)
C23 C1 C18 C9 -126.14(15)
C23 C1 C18 C17 60.4(2)
C23 C24 C25 C26 -177.91(15)
C23 C24 C29 C28 178.48(14)
C23 C24 C29 C30 1.71(17)
C24 C23 C35 C30 4.65(16)
C24 C23 C35 C34 -172.71(16)
C24 C25 C26 C27 1.1(2)
C24 C29 C30 C31 177.96(16)
C24 C29 C30 C35 1.31(17)
C25 C24 C29 C28 2.3(2)
C25 C24 C29 C30 -174.50(13)
C25 C26 C27 C28 1.1(3)
C26 C27 C28 C29 -1.6(3)
C27 C28 C29 C24 0.0(2)
C27 C28 C29 C30 175.98(16)
C28 C29 C30 C31 1.6(3)
C28 C29 C30 C35 -175.10(16)
C29 C24 C25 C26 -2.8(2)
C29 C30 C31 C32 -174.94(16)
C29 C30 C35 C23 -3.77(17)
C29 C30 C35 C34 174.05(14)
C30 C31 C32 C33 0.8(3)
C31 C30 C35 C23 179.28(14)
C31 C30 C35 C34 -2.9(2)
C31 C32 C33 C34 -1.3(3)
C32 C33 C34 C35 -0.3(3)
C33 C34 C35 C23 179.51(16)
C33 C34 C35 C30 2.4(2)
C35 C23 C24 C25 171.64(16)
C35 C23 C24 C29 -3.86(15)
C35 C30 C31 C32 1.3(2)
C36 C8 C9 C10 -67.9(2)
C36 C8 C9 C18 119.63(16)
C36 C37 C38 C39 179.04(14)
C36 C37 C42 C41 -178.30(13)
C36 C37 C42 C43 1.22(16)
C37 C36 C48 C43 2.34(15)
C37 C36 C48 C47 178.93(16)
C37 C38 C39 C40 -0.8(2)
C37 C42 C43 C44 -178.12(15)
C37 C42 C43 C48 0.29(17)
C38 C37 C42 C41 0.1(2)
C38 C37 C42 C43 179.60(13)
C38 C39 C40 C41 -0.8(2)
C39 C40 C41 C42 2.0(2)
C40 C41 C42 C37 -1.6(2)
C40 C41 C42 C43 178.95(14)
C41 C42 C43 C44 1.3(3)
C41 C42 C43 C48 179.76(15)
C42 C37 C38 C39 1.1(2)
C42 C43 C44 C45 178.44(15)
C42 C43 C48 C36 -1.68(16)
C42 C43 C48 C47 -178.81(13)
C43 C44 C45 C46 -0.1(2)
C44 C43 C48 C36 176.88(13)
C44 C43 C48 C47 -0.2(2)
C44 C45 C46 C47 0.0(3)
C45 C46 C47 C48 0.0(2)
C46 C47 C48 C36 -176.16(15)
C46 C47 C48 C43 0.1(2)
C48 C36 C37 C38 179.77(15)
C48 C36 C37 C42 -2.16(15)
C48 C43 C44 C45 0.2(2)

loop_
_exptl_oxdiff_crystal_face_indexfrac_h
_exptl_oxdiff_crystal_face_indexfrac_k
_exptl_oxdiff_crystal_face_indexfrac_l
_exptl_oxdiff_crystal_face_x
_exptl_oxdiff_crystal_face_y
_exptl_oxdiff_crystal_face_z
-0.3600 10.1087 -2.1932 -0.1546 -0.1066 0.9822
-6.5795 4.9083 -0.4418 -0.7658 -0.5268 0.3689
-6.0188 -6.2596 1.9653 -0.5774 -0.3969 -0.7135
0.7332 -10.0660 2.1475 0.1944 0.1340 -0.9717
7.4771 -1.5168 -0.3931 0.8238 0.5665 -0.0221
-1.6384 5.0039 8.7545 0.3704 -0.8933 0.2545
-0.5170 -10.3561 -0.2831 -0.1002 0.2411 -0.9653
2.0575 -1.6912 -9.8220 -0.3816 0.9206 0.0828
5.0147 5.0323 4.9951 0.8940 -0.1656 0.4358
-5.0180 -0.0422 -7.0030 -1.0081 0.1945 0.0714
3.9832 -7.0307 -5.0034 0.1258 0.8165 -0.4885
